data_7051640
loop_
_publ_author_name
'Tidmarsh, Ian S.'
'Taylor, Brian F.'
'Hardie, Michaele J.'
'Russo, Luca'
'Clegg, William'
'Ward, Michael D.'

_publ_section_title
;
 Further investigations into tetrahedral M4L6 cage complexes containing
 guest anions: new structures and NMR spectroscopic studies
;
_journal_issue 2
_journal_name_full 'New Journal of Chemistry'
_journal_page_first 366
_journal_paper_doi 10.1039/b816864d
_journal_volume 33
_journal_year 2009
_chemical_formula_sum 'C30 H28 B2 Cd F8 N8 O4'
_chemical_formula_weight 850.62
_chemical_name_systematic
;
?
;
_space_group_IT_number 14
_symmetry_cell_setting monoclinic
_symmetry_space_group_name_Hall '-P 2ybc'
_symmetry_space_group_name_H-M 'P 1 21/c 1'
_atom_sites_solution_hydrogens geom
_atom_sites_solution_primary direct
_atom_sites_solution_secondary difmap
_audit_creation_method SHELXL-97
_cell_angle_alpha 90.00
_cell_angle_beta 117.2560(10)
_cell_angle_gamma 90.00
_cell_formula_units_Z 4
_cell_length_a 16.0291(3)
_cell_length_b 13.6181(3)
_cell_length_c 16.6842(3)
_cell_measurement_reflns_used 9195
_cell_measurement_temperature 150(2)
_cell_measurement_theta_max 30.43
_cell_measurement_theta_min 2.39
_cell_volume 3237.56(11)
_computing_cell_refinement 'Bruker SMART'
_computing_data_collection 'Bruker SMART'
_computing_data_reduction 'Bruker SAINT'
_computing_molecular_graphics 'Bruker SHELXTL'
_computing_publication_material 'Bruker SHELXTL'
_computing_structure_refinement 'Bruker SHELXTL'
_computing_structure_solution 'Bruker SHELXTL'
_diffrn_ambient_temperature 150(2)
_diffrn_measured_fraction_theta_full 1.000
_diffrn_measured_fraction_theta_max 1.000
_diffrn_measurement_device_type 'CCD area detector'
_diffrn_measurement_method 'phi and omega scans'
_diffrn_radiation_monochromator graphite
_diffrn_radiation_source 'sealed tube'
_diffrn_radiation_type MoK\a
_diffrn_radiation_wavelength 0.71073
_diffrn_reflns_av_R_equivalents 0.0216
_diffrn_reflns_av_sigmaI/netI 0.0115
_diffrn_reflns_limit_h_max 20
_diffrn_reflns_limit_h_min -20
_diffrn_reflns_limit_k_max 17
_diffrn_reflns_limit_k_min -17
_diffrn_reflns_limit_l_max 21
_diffrn_reflns_limit_l_min -21
_diffrn_reflns_number 57974
_diffrn_reflns_theta_full 27.48
_diffrn_reflns_theta_max 27.48
_diffrn_reflns_theta_min 2.03
_exptl_absorpt_coefficient_mu 0.773
_exptl_absorpt_correction_T_max 0.7474
_exptl_absorpt_correction_T_min 0.6542
_exptl_absorpt_correction_type multi-scan
_exptl_absorpt_process_details SADABS
_exptl_crystal_colour colourless
_exptl_crystal_density_diffrn 1.745
_exptl_crystal_density_method 'not measured'
_exptl_crystal_description block
_exptl_crystal_F_000 1704
_exptl_crystal_size_max 0.60
_exptl_crystal_size_mid 0.40
_exptl_crystal_size_min 0.40
_refine_diff_density_max 1.341
_refine_diff_density_min -0.626
_refine_diff_density_rms 0.088
_refine_ls_extinction_method none
_refine_ls_goodness_of_fit_ref 1.253
_refine_ls_hydrogen_treatment constr
_refine_ls_matrix_type full
_refine_ls_number_parameters 480
_refine_ls_number_reflns 7425
_refine_ls_number_restraints 0
_refine_ls_restrained_S_all 1.253
_refine_ls_R_factor_all 0.0389
_refine_ls_R_factor_gt 0.0381
_refine_ls_shift/su_max 0.001
_refine_ls_shift/su_mean 0.000
_refine_ls_structure_factor_coef Fsqd
_refine_ls_weighting_details 'calc w=1/[\s^2^(Fo^2^)+(0.0241P)^2^+8.8018P] where P=(Fo^2^+2Fc^2^)/3'
_refine_ls_weighting_scheme calc
_refine_ls_wR_factor_gt 0.0939
_refine_ls_wR_factor_ref 0.0943
_reflns_number_gt 7253
_reflns_number_total 7425
_reflns_threshold_expression >2sigma(I)
_cod_data_source_file b816864d.txt
_cod_data_source_block imw1233p21c
_cod_depositor_comments
;
The following automatic conversions were performed:
'_symmetry_cell_setting' value 'Monoclinic' changed to 'monoclinic'
according to '/home/saulius/struct/CIF-dictionaries/cif_core.dic'
dictionary named 'cif_core.dic' version 2.4.1 from
2010-06-29.

'_exptl_absorpt_correction_type' value 'Multi-scan' changed
to 'multi-scan' according to
'/home/saulius/struct/CIF-dictionaries/cif_core.dic' dictionary named
'cif_core.dic' version 2.4.1 from 2010-06-29.

Automatic conversion script
Id: cif_fix_enum 1527 2010-12-29 10:47:43Z saulius 
;
_cod_original_sg_symbol_H-M 'P21/c '
_cod_database_code 7051640

loop_
_symmetry_equiv_pos_as_xyz
'x, y, z'
'-x, y+1/2, -z+1/2'
'-x, -y, -z'
'x, -y-1/2, z-1/2'

loop_
_atom_site_label
_atom_site_type_symbol
_atom_site_fract_x
_atom_site_fract_y
_atom_site_fract_z
_atom_site_U_iso_or_equiv
_atom_site_adp_type
_atom_site_occupancy
_atom_site_symmetry_multiplicity
_atom_site_calc_flag
_atom_site_refinement_flags
_atom_site_disorder_assembly
_atom_site_disorder_group
Cd1 Cd 0.502746(14) 0.403878(16) 0.222332(13) 0.01715(7) Uani 1 1 d . . .
N11 N 0.44794(16) 0.41520(18) 0.32369(16) 0.0165(5) Uani 1 1 d . . .
C12 C 0.50590(19) 0.38483(19) 0.40805(18) 0.0148(5) Uani 1 1 d . . .
C13 C 0.4783(2) 0.3851(2) 0.47571(19) 0.0188(6) Uani 1 1 d . . .
H13 H 0.5202 0.3640 0.5349 0.023 Uiso 1 1 calc R . .
C15 C 0.3292(2) 0.4479(2) 0.3689(2) 0.0241(6) Uani 1 1 d . . .
H15 H 0.2675 0.4700 0.3538 0.029 Uiso 1 1 calc R . .
C14 C 0.3888(2) 0.4168(2) 0.4554(2) 0.0233(6) Uani 1 1 d . . .
H14 H 0.3684 0.4171 0.5006 0.028 Uiso 1 1 calc R . .
C16 C 0.3615(2) 0.4462(2) 0.3048(2) 0.0211(6) Uani 1 1 d . . .
H16 H 0.3210 0.4678 0.2454 0.025 Uiso 1 1 calc R . .
N21 N 0.70926(16) 0.30703(17) 0.39268(17) 0.0173(5) Uani 1 1 d . . .
N22 N 0.62120(16) 0.34361(17) 0.35672(16) 0.0158(4) Uani 1 1 d . . .
C23 C 0.59977(19) 0.35026(19) 0.42544(18) 0.0155(5) Uani 1 1 d . . .
C24 C 0.6749(2) 0.3179(2) 0.5057(2) 0.0205(6) Uani 1 1 d . . .
H24 H 0.6782 0.3155 0.5640 0.025 Uiso 1 1 calc R . .
C25 C 0.7428(2) 0.2902(2) 0.4816(2) 0.0220(6) Uani 1 1 d . . .
H25 H 0.8028 0.2639 0.5207 0.026 Uiso 1 1 calc R . .
C26 C 0.75531(19) 0.2830(2) 0.3363(2) 0.0193(6) Uani 1 1 d . . .
H26A H 0.7107 0.2951 0.2723 0.023 Uiso 1 1 calc R . .
H26B H 0.7716 0.2123 0.3430 0.023 Uiso 1 1 calc R . .
N31 N 0.42446(16) 0.36473(17) 0.07392(15) 0.0147(4) Uani 1 1 d . . .
C32 C 0.47400(19) 0.37070(19) 0.02637(18) 0.0148(5) Uani 1 1 d . . .
C33 C 0.4347(2) 0.3470(2) -0.06441(19) 0.0182(5) Uani 1 1 d . . .
H33 H 0.4707 0.3518 -0.0963 0.022 Uiso 1 1 calc R . .
C34 C 0.3424(2) 0.3163(2) -0.10769(19) 0.0201(6) Uani 1 1 d . . .
H34 H 0.3144 0.2988 -0.1697 0.024 Uiso 1 1 calc R . .
C35 C 0.2907(2) 0.3110(2) -0.06002(19) 0.0200(6) Uani 1 1 d . . .
H35 H 0.2269 0.2909 -0.0887 0.024 Uiso 1 1 calc R . .
C36 C 0.3348(2) 0.3361(2) 0.03049(19) 0.0178(5) Uani 1 1 d . . .
H36 H 0.2997 0.3327 0.0633 0.021 Uiso 1 1 calc R . .
N41 N 0.69373(16) 0.45806(18) 0.19105(16) 0.0179(5) Uani 1 1 d . . .
N42 N 0.60348(16) 0.43156(17) 0.16267(16) 0.0156(4) Uani 1 1 d . . .
C43 C 0.5712(2) 0.4048(2) 0.07606(19) 0.0159(5) Uani 1 1 d . . .
C44 C 0.6418(2) 0.4155(2) 0.0493(2) 0.0187(5) Uani 1 1 d . . .
H44 H 0.6374 0.4025 -0.0085 0.022 Uiso 1 1 calc R . .
C45 C 0.7185(2) 0.4487(2) 0.1244(2) 0.0202(6) Uani 1 1 d . . .
H45 H 0.7785 0.4626 0.1287 0.024 Uiso 1 1 calc R . .
C46 C 0.74855(19) 0.4964(2) 0.28236(19) 0.0186(5) Uani 1 1 d . . .
H46A H 0.7110 0.4908 0.3156 0.022 Uiso 1 1 calc R . .
H46B H 0.7615 0.5670 0.2788 0.022 Uiso 1 1 calc R . .
C51 C 0.9294(2) 0.2999(2) 0.4120(2) 0.0215(6) Uani 1 1 d . . .
H51 H 0.9316 0.2334 0.4298 0.026 Uiso 1 1 calc R . .
C52 C 0.84379(19) 0.3430(2) 0.3612(2) 0.0188(5) Uani 1 1 d . . .
C53 C 0.84044(19) 0.4429(2) 0.33404(19) 0.0173(5) Uani 1 1 d . . .
C54 C 0.9221(2) 0.4941(2) 0.35768(19) 0.0185(5) Uani 1 1 d . . .
H54 H 0.9190 0.5601 0.3381 0.022 Uiso 1 1 calc R . .
C55 C 1.0111(2) 0.4504(2) 0.41075(19) 0.0188(5) Uani 1 1 d . . .
C56 C 1.0152(2) 0.3521(2) 0.4388(2) 0.0200(6) Uani 1 1 d . . .
C61 C 1.0958(2) 0.5041(2) 0.4381(2) 0.0204(6) Uani 1 1 d . . .
H61 H 1.0936 0.5701 0.4188 0.025 Uiso 1 1 calc R . .
C62 C 1.1802(2) 0.4613(2) 0.4920(2) 0.0225(6) Uani 1 1 d . . .
H62 H 1.2364 0.4979 0.5100 0.027 Uiso 1 1 calc R . .
C63 C 1.1846(2) 0.3637(2) 0.5211(2) 0.0241(6) Uani 1 1 d . . .
H63 H 1.2437 0.3351 0.5595 0.029 Uiso 1 1 calc R . .
C64 C 1.1041(2) 0.3092(2) 0.4945(2) 0.0245(6) Uani 1 1 d . . .
H64 H 1.1079 0.2429 0.5133 0.029 Uiso 1 1 calc R . .
B11 B 0.5159(2) 0.6397(2) 0.2776(2) 0.0199(6) Uani 1 1 d . . .
F12 F 0.46752(14) 0.57922(14) 0.20005(13) 0.0291(4) Uani 1 1 d . . .
F13 F 0.58739(12) 0.58170(13) 0.34258(12) 0.0242(4) Uani 1 1 d . . .
F14 F 0.55731(14) 0.72065(13) 0.25754(13) 0.0270(4) Uani 1 1 d . . .
F15 F 0.45582(13) 0.67421(14) 0.31016(12) 0.0258(4) Uani 1 1 d . . .
B21 B 0.1740(3) 0.5083(3) 0.0460(2) 0.0236(7) Uani 1 1 d . . .
F22 F 0.26122(16) 0.55592(18) 0.08355(16) 0.0438(5) Uani 1 1 d . . .
F23 F 0.14696(15) 0.48544(18) -0.04357(14) 0.0385(5) Uani 1 1 d . . .
F24 F 0.10772(17) 0.56875(17) 0.05242(15) 0.0417(5) Uani 1 1 d . . .
F25 F 0.18367(15) 0.42284(15) 0.09461(14) 0.0341(5) Uani 1 1 d . . .
O11S O 0.0965(2) 0.7260(3) 0.3066(2) 0.0610(9) Uani 1 1 d . . .
O12S O 0.1829(2) 0.6317(3) 0.2722(2) 0.0509(8) Uani 1 1 d . . .
N13S N 0.1068(2) 0.6583(2) 0.2632(2) 0.0363(7) Uani 1 1 d . . .
C14S C 0.0222(3) 0.6066(4) 0.1980(3) 0.0485(10) Uani 1 1 d . . .
H14A H 0.0305 0.5868 0.1457 0.073 Uiso 1 1 calc R . .
H14B H -0.0322 0.6503 0.1785 0.073 Uiso 1 1 calc R . .
H14C H 0.0119 0.5481 0.2266 0.073 Uiso 1 1 calc R . .
O21S O 0.1276(2) 0.2320(2) 0.2251(2) 0.0560(8) Uani 1 1 d . . .
O22S O 0.1056(3) 0.3609(3) 0.2842(2) 0.0663(10) Uani 1 1 d . . .
N23S N 0.0871(2) 0.3095(2) 0.2170(2) 0.0393(7) Uani 1 1 d . . .
C24S C 0.0186(3) 0.3444(4) 0.1304(3) 0.0475(10) Uani 1 1 d . . .
H24A H 0.0492 0.3876 0.1048 0.071 Uiso 1 1 calc R . .
H24B H -0.0303 0.3810 0.1374 0.071 Uiso 1 1 calc R . .
H24C H -0.0097 0.2884 0.0901 0.071 Uiso 1 1 calc R . .

loop_
_atom_site_aniso_label
_atom_site_aniso_U_11
_atom_site_aniso_U_22
_atom_site_aniso_U_33
_atom_site_aniso_U_23
_atom_site_aniso_U_13
_atom_site_aniso_U_12
Cd1 0.01551(10) 0.02419(12) 0.01367(10) 0.00220(8) 0.00833(8) 0.00083(8)
N11 0.0164(11) 0.0162(11) 0.0178(11) -0.0018(9) 0.0086(9) -0.0003(9)
C12 0.0191(13) 0.0083(12) 0.0184(13) -0.0014(9) 0.0097(11) -0.0034(9)
C13 0.0274(15) 0.0131(13) 0.0185(13) -0.0034(10) 0.0129(12) -0.0068(11)
C15 0.0205(14) 0.0229(15) 0.0334(16) -0.0075(13) 0.0161(13) -0.0025(12)
C14 0.0307(16) 0.0207(15) 0.0277(15) -0.0089(12) 0.0212(13) -0.0094(12)
C16 0.0192(13) 0.0202(14) 0.0233(14) -0.0041(11) 0.0094(11) 0.0001(11)
N21 0.0148(11) 0.0116(11) 0.0240(12) 0.0033(9) 0.0076(9) 0.0002(8)
N22 0.0155(11) 0.0128(11) 0.0198(11) 0.0015(9) 0.0085(9) 0.0003(8)
C23 0.0188(13) 0.0101(12) 0.0174(12) -0.0010(10) 0.0081(10) -0.0044(10)
C24 0.0232(14) 0.0172(14) 0.0189(13) 0.0057(11) 0.0076(11) -0.0029(11)
C25 0.0201(13) 0.0161(14) 0.0241(14) 0.0064(11) 0.0052(11) -0.0019(11)
C26 0.0165(13) 0.0128(13) 0.0298(15) 0.0010(11) 0.0115(12) 0.0012(10)
N31 0.0189(11) 0.0118(10) 0.0153(11) 0.0020(8) 0.0093(9) 0.0012(9)
C32 0.0194(13) 0.0095(12) 0.0180(13) 0.0027(10) 0.0106(11) 0.0032(10)
C33 0.0260(14) 0.0144(13) 0.0176(13) 0.0036(10) 0.0129(11) 0.0048(11)
C34 0.0276(15) 0.0143(13) 0.0161(13) 0.0018(10) 0.0081(11) 0.0047(11)
C35 0.0197(13) 0.0172(14) 0.0203(14) 0.0024(11) 0.0066(11) 0.0008(11)
C36 0.0201(13) 0.0161(13) 0.0190(13) 0.0030(10) 0.0104(11) 0.0005(10)
N41 0.0158(11) 0.0179(12) 0.0225(12) 0.0025(9) 0.0109(9) 0.0015(9)
N42 0.0156(11) 0.0138(11) 0.0187(11) 0.0019(9) 0.0089(9) 0.0000(8)
C43 0.0220(13) 0.0097(12) 0.0195(13) 0.0026(10) 0.0125(11) 0.0040(10)
C44 0.0256(14) 0.0124(13) 0.0243(14) 0.0022(11) 0.0168(12) 0.0033(11)
C45 0.0216(13) 0.0160(13) 0.0295(15) 0.0040(11) 0.0173(12) 0.0037(11)
C46 0.0184(13) 0.0143(13) 0.0225(14) 0.0015(11) 0.0089(11) 0.0010(10)
C51 0.0198(14) 0.0124(13) 0.0332(16) 0.0013(11) 0.0129(12) 0.0004(11)
C52 0.0170(13) 0.0143(13) 0.0268(14) -0.0013(11) 0.0114(11) -0.0005(10)
C53 0.0162(12) 0.0158(13) 0.0209(13) -0.0004(11) 0.0094(11) 0.0011(10)
C54 0.0202(13) 0.0146(13) 0.0227(13) 0.0006(11) 0.0116(11) -0.0005(10)
C55 0.0178(13) 0.0200(14) 0.0213(13) -0.0023(11) 0.0114(11) -0.0017(11)
C56 0.0167(13) 0.0169(14) 0.0274(15) -0.0014(11) 0.0110(12) 0.0007(11)
C61 0.0212(14) 0.0195(14) 0.0246(14) -0.0021(11) 0.0139(12) -0.0043(11)
C62 0.0177(13) 0.0254(15) 0.0273(15) -0.0067(12) 0.0127(12) -0.0031(11)
C63 0.0167(13) 0.0233(15) 0.0308(16) -0.0025(12) 0.0097(12) 0.0042(11)
C64 0.0213(14) 0.0162(14) 0.0357(17) 0.0001(12) 0.0127(13) 0.0038(11)
B11 0.0256(16) 0.0161(15) 0.0195(15) 0.0023(12) 0.0117(13) 0.0035(12)
F12 0.0403(11) 0.0238(10) 0.0259(9) -0.0003(8) 0.0175(8) 0.0029(8)
F13 0.0230(9) 0.0209(9) 0.0257(9) 0.0066(7) 0.0086(7) 0.0028(7)
F14 0.0378(10) 0.0160(9) 0.0298(10) 0.0022(7) 0.0179(8) -0.0045(8)
F15 0.0287(9) 0.0287(10) 0.0226(9) -0.0030(7) 0.0139(8) 0.0051(8)
B21 0.0264(17) 0.0214(17) 0.0271(17) 0.0017(13) 0.0158(14) 0.0051(13)
F22 0.0426(12) 0.0475(14) 0.0497(13) -0.0069(11) 0.0284(11) -0.0149(11)
F23 0.0377(11) 0.0549(14) 0.0271(10) 0.0008(10) 0.0185(9) 0.0102(10)
F24 0.0505(13) 0.0405(13) 0.0427(12) 0.0044(10) 0.0287(11) 0.0231(11)
F25 0.0400(11) 0.0258(10) 0.0406(11) 0.0078(9) 0.0220(10) 0.0043(8)
O11S 0.062(2) 0.060(2) 0.0500(19) -0.0170(16) 0.0160(16) 0.0121(17)
O12S 0.0436(16) 0.066(2) 0.0440(16) 0.0118(15) 0.0207(14) 0.0163(15)
N13S 0.0418(17) 0.0383(18) 0.0306(15) 0.0042(13) 0.0181(14) 0.0063(14)
C14S 0.049(2) 0.055(3) 0.046(2) -0.009(2) 0.026(2) -0.011(2)
O21S 0.0471(17) 0.0418(18) 0.062(2) 0.0013(15) 0.0097(15) 0.0117(14)
O22S 0.071(2) 0.075(3) 0.0482(19) -0.0230(18) 0.0231(18) -0.010(2)
N23S 0.0471(19) 0.0349(18) 0.0439(18) 0.0019(14) 0.0277(16) 0.0027(14)
C24S 0.040(2) 0.053(3) 0.048(2) 0.008(2) 0.0185(19) 0.0024(19)

loop_
_atom_type_symbol
_atom_type_description
_atom_type_scat_dispersion_real
_atom_type_scat_dispersion_imag
_atom_type_scat_source
C C 0.0033 0.0016 'International Tables Vol C Tables 4.2.6.8 and 6.1.1.4'
H H 0.0000 0.0000 'International Tables Vol C Tables 4.2.6.8 and 6.1.1.4'
B B 0.0013 0.0007 'International Tables Vol C Tables 4.2.6.8 and 6.1.1.4'
Cd Cd -0.8075 1.2024 'International Tables Vol C Tables 4.2.6.8 and 6.1.1.4'
F F 0.0171 0.0103 'International Tables Vol C Tables 4.2.6.8 and 6.1.1.4'
N N 0.0061 0.0033 'International Tables Vol C Tables 4.2.6.8 and 6.1.1.4'
O O 0.0106 0.0060 'International Tables Vol C Tables 4.2.6.8 and 6.1.1.4'

loop_
_geom_angle_atom_site_label_1
_geom_angle_atom_site_label_2
_geom_angle_atom_site_label_3
_geom_angle
_geom_angle_site_symmetry_1
_geom_angle_site_symmetry_3
_geom_angle_publ_flag
N11 Cd1 N31 128.93(8) . . ?
N11 Cd1 N42 156.66(9) . . ?
N31 Cd1 N42 73.20(8) . . ?
N11 Cd1 N22 74.08(8) . . ?
N31 Cd1 N22 140.26(8) . . ?
N42 Cd1 N22 92.89(8) . . ?
N11 Cd1 F12 84.51(8) . . ?
N31 Cd1 F12 95.16(7) . . ?
N42 Cd1 F12 86.13(7) . . ?
N22 Cd1 F12 121.44(7) . . ?
C16 N11 C12 119.1(2) . . ?
C16 N11 Cd1 124.4(2) . . ?
C12 N11 Cd1 116.50(18) . . ?
N11 C12 C13 121.6(3) . . ?
N11 C12 C23 117.2(2) . . ?
C13 C12 C23 121.2(3) . . ?
C14 C13 C12 118.8(3) . . ?
C14 C13 H13 120.6 . . ?
C12 C13 H13 120.6 . . ?
C14 C15 C16 118.4(3) . . ?
C14 C15 H15 120.8 . . ?
C16 C15 H15 120.8 . . ?
C15 C14 C13 119.7(3) . . ?
C15 C14 H14 120.2 . . ?
C13 C14 H14 120.2 . . ?
N11 C16 C15 122.4(3) . . ?
N11 C16 H16 118.8 . . ?
C15 C16 H16 118.8 . . ?
C25 N21 N22 111.2(2) . . ?
C25 N21 C26 126.9(2) . . ?
N22 N21 C26 121.7(2) . . ?
C23 N22 N21 105.6(2) . . ?
C23 N22 Cd1 112.61(18) . . ?
N21 N22 Cd1 141.64(18) . . ?
N22 C23 C24 110.6(2) . . ?
N22 C23 C12 119.4(2) . . ?
C24 C23 C12 130.0(3) . . ?
C25 C24 C23 104.8(3) . . ?
C25 C24 H24 127.6 . . ?
C23 C24 H24 127.6 . . ?
N21 C25 C24 107.8(3) . . ?
N21 C25 H25 126.1 . . ?
C24 C25 H25 126.1 . . ?
N21 C26 C52 112.6(2) . . ?
N21 C26 H26A 109.1 . . ?
C52 C26 H26A 109.1 . . ?
N21 C26 H26B 109.1 . . ?
C52 C26 H26B 109.1 . . ?
H26A C26 H26B 107.8 . . ?
C36 N31 C32 118.1(2) . . ?
C36 N31 Cd1 125.46(18) . . ?
C32 N31 Cd1 116.40(18) . . ?
N31 C32 C33 122.0(3) . . ?
N31 C32 C43 116.3(2) . . ?
C33 C32 C43 121.7(2) . . ?
C34 C33 C32 118.9(3) . . ?
C34 C33 H33 120.5 . . ?
C32 C33 H33 120.5 . . ?
C33 C34 C35 119.6(3) . . ?
C33 C34 H34 120.2 . . ?
C35 C34 H34 120.2 . . ?
C36 C35 C34 118.1(3) . . ?
C36 C35 H35 121.0 . . ?
C34 C35 H35 121.0 . . ?
N31 C36 C35 123.3(3) . . ?
N31 C36 H36 118.4 . . ?
C35 C36 H36 118.4 . . ?
C45 N41 N42 111.0(2) . . ?
C45 N41 C46 129.0(2) . . ?
N42 N41 C46 119.8(2) . . ?
C43 N42 N41 105.8(2) . . ?
C43 N42 Cd1 115.07(18) . . ?
N41 N42 Cd1 138.59(18) . . ?
N42 C43 C44 110.2(3) . . ?
N42 C43 C32 118.7(2) . . ?
C44 C43 C32 131.1(3) . . ?
C45 C44 C43 105.1(3) . . ?
C45 C44 H44 127.5 . . ?
C43 C44 H44 127.5 . . ?
N41 C45 C44 107.8(2) . . ?
N41 C45 H45 126.1 . . ?
C44 C45 H45 126.1 . . ?
N41 C46 C53 112.7(2) . . ?
N41 C46 H46A 109.1 . . ?
C53 C46 H46A 109.1 . . ?
N41 C46 H46B 109.1 . . ?
C53 C46 H46B 109.1 . . ?
H46A C46 H46B 107.8 . . ?
C52 C51 C56 122.0(3) . . ?
C52 C51 H51 119.0 . . ?
C56 C51 H51 119.0 . . ?
C51 C52 C53 119.1(3) . . ?
C51 C52 C26 118.9(3) . . ?
C53 C52 C26 122.1(2) . . ?
C54 C53 C52 120.1(3) . . ?
C54 C53 C46 118.1(3) . . ?
C52 C53 C46 121.8(2) . . ?
C53 C54 C55 121.3(3) . . ?
C53 C54 H54 119.3 . . ?
C55 C54 H54 119.3 . . ?
C56 C55 C61 119.4(3) . . ?
C56 C55 C54 119.0(3) . . ?
C61 C55 C54 121.6(3) . . ?
C55 C56 C64 119.1(3) . . ?
C55 C56 C51 118.5(3) . . ?
C64 C56 C51 122.4(3) . . ?
C62 C61 C55 120.3(3) . . ?
C62 C61 H61 119.9 . . ?
C55 C61 H61 119.9 . . ?
C61 C62 C63 120.6(3) . . ?
C61 C62 H62 119.7 . . ?
C63 C62 H62 119.7 . . ?
C64 C63 C62 120.5(3) . . ?
C64 C63 H63 119.8 . . ?
C62 C63 H63 119.8 . . ?
C63 C64 C56 120.1(3) . . ?
C63 C64 H64 119.9 . . ?
C56 C64 H64 119.9 . . ?
F15 B11 F13 110.9(2) . . ?
F15 B11 F14 108.4(3) . . ?
F13 B11 F14 108.6(3) . . ?
F15 B11 F12 111.3(3) . . ?
F13 B11 F12 106.8(2) . . ?
F14 B11 F12 110.9(2) . . ?
B11 F12 Cd1 115.73(17) . . ?
F25 B21 F24 109.7(3) . . ?
F25 B21 F23 109.8(3) . . ?
F24 B21 F23 110.1(3) . . ?
F25 B21 F22 107.8(3) . . ?
F24 B21 F22 109.4(3) . . ?
F23 B21 F22 109.9(3) . . ?
O12S N13S O11S 123.2(4) . . ?
O12S N13S C14S 118.9(4) . . ?
O11S N13S C14S 117.9(3) . . ?
N13S C14S H14A 109.5 . . ?
N13S C14S H14B 109.5 . . ?
H14A C14S H14B 109.5 . . ?
N13S C14S H14C 109.5 . . ?
H14A C14S H14C 109.5 . . ?
H14B C14S H14C 109.5 . . ?
O21S N23S O22S 119.8(4) . . ?
O21S N23S C24S 121.5(4) . . ?
O22S N23S C24S 118.7(4) . . ?
N23S C24S H24A 109.5 . . ?
N23S C24S H24B 109.5 . . ?
H24A C24S H24B 109.5 . . ?
N23S C24S H24C 109.5 . . ?
H24A C24S H24C 109.5 . . ?
H24B C24S H24C 109.5 . . ?

loop_
_geom_bond_atom_site_label_1
_geom_bond_atom_site_label_2
_geom_bond_distance
_geom_bond_site_symmetry_2
_geom_bond_publ_flag
Cd1 N11 2.240(2) . ?
Cd1 N31 2.268(2) . ?
Cd1 N42 2.283(2) . ?
Cd1 N22 2.325(2) . ?
Cd1 F12 2.4426(19) . ?
N11 C16 1.340(4) . ?
N11 C12 1.348(4) . ?
C12 C13 1.388(4) . ?
C12 C23 1.473(4) . ?
C13 C14 1.383(4) . ?
C13 H13 0.9500 . ?
C15 C14 1.383(5) . ?
C15 C16 1.386(4) . ?
C15 H15 0.9500 . ?
C14 H14 0.9500 . ?
C16 H16 0.9500 . ?
N21 C25 1.346(4) . ?
N21 N22 1.351(3) . ?
N21 C26 1.474(4) . ?
N22 C23 1.342(3) . ?
C23 C24 1.401(4) . ?
C24 C25 1.376(4) . ?
C24 H24 0.9500 . ?
C25 H25 0.9500 . ?
C26 C52 1.521(4) . ?
C26 H26A 0.9900 . ?
C26 H26B 0.9900 . ?
N31 C36 1.337(4) . ?
N31 C32 1.358(3) . ?
C32 C33 1.386(4) . ?
C32 C43 1.466(4) . ?
C33 C34 1.381(4) . ?
C33 H33 0.9500 . ?
C34 C35 1.388(4) . ?
C34 H34 0.9500 . ?
C35 C36 1.385(4) . ?
C35 H35 0.9500 . ?
C36 H36 0.9500 . ?
N41 C45 1.348(4) . ?
N41 N42 1.349(3) . ?
N41 C46 1.463(4) . ?
N42 C43 1.343(4) . ?
C43 C44 1.401(4) . ?
C44 C45 1.370(4) . ?
C44 H44 0.9500 . ?
C45 H45 0.9500 . ?
C46 C53 1.510(4) . ?
C46 H46A 0.9900 . ?
C46 H46B 0.9900 . ?
C51 C52 1.371(4) . ?
C51 C56 1.425(4) . ?
C51 H51 0.9500 . ?
C52 C53 1.427(4) . ?
C53 C54 1.372(4) . ?
C54 C55 1.421(4) . ?
C54 H54 0.9500 . ?
C55 C56 1.410(4) . ?
C55 C61 1.420(4) . ?
C56 C64 1.422(4) . ?
C61 C62 1.366(4) . ?
C61 H61 0.9500 . ?
C62 C63 1.407(5) . ?
C62 H62 0.9500 . ?
C63 C64 1.373(4) . ?
C63 H63 0.9500 . ?
C64 H64 0.9500 . ?
B11 F15 1.387(4) . ?
B11 F13 1.404(4) . ?
B11 F14 1.404(4) . ?
B11 F12 1.427(4) . ?
B21 F25 1.386(4) . ?
B21 F24 1.387(4) . ?
B21 F23 1.387(4) . ?
B21 F22 1.402(4) . ?
O11S N13S 1.229(4) . ?
O12S N13S 1.213(4) . ?
N13S C14S 1.472(5) . ?
C14S H14A 0.9800 . ?
C14S H14B 0.9800 . ?
C14S H14C 0.9800 . ?
O21S N23S 1.214(4) . ?
O22S N23S 1.237(5) . ?
N23S C24S 1.437(5) . ?
C24S H24A 0.9800 . ?
C24S H24B 0.9800 . ?
C24S H24C 0.9800 . ?

loop_
_geom_torsion_atom_site_label_1
_geom_torsion_atom_site_label_2
_geom_torsion_atom_site_label_3
_geom_torsion_atom_site_label_4
_geom_torsion
_geom_torsion_site_symmetry_1
_geom_torsion_site_symmetry_2
_geom_torsion_site_symmetry_3
_geom_torsion_site_symmetry_4
_geom_torsion_publ_flag
N31 Cd1 N11 C16 -33.9(3) . . . . ?
N42 Cd1 N11 C16 125.1(3) . . . . ?
N22 Cd1 N11 C16 -176.8(2) . . . . ?
F12 Cd1 N11 C16 58.3(2) . . . . ?
N31 Cd1 N11 C12 143.49(18) . . . . ?
N42 Cd1 N11 C12 -57.5(3) . . . . ?
N22 Cd1 N11 C12 0.60(19) . . . . ?
F12 Cd1 N11 C12 -124.3(2) . . . . ?
C16 N11 C12 C13 -0.1(4) . . . . ?
Cd1 N11 C12 C13 -177.7(2) . . . . ?
C16 N11 C12 C23 179.3(2) . . . . ?
Cd1 N11 C12 C23 1.7(3) . . . . ?
N11 C12 C13 C14 0.5(4) . . . . ?
C23 C12 C13 C14 -178.9(2) . . . . ?
C16 C15 C14 C13 0.1(4) . . . . ?
C12 C13 C14 C15 -0.5(4) . . . . ?
C12 N11 C16 C15 -0.2(4) . . . . ?
Cd1 N11 C16 C15 177.1(2) . . . . ?
C14 C15 C16 N11 0.3(5) . . . . ?
C25 N21 N22 C23 0.4(3) . . . . ?
C26 N21 N22 C23 175.9(2) . . . . ?
C25 N21 N22 Cd1 176.1(2) . . . . ?
C26 N21 N22 Cd1 -8.4(4) . . . . ?
N11 Cd1 N22 C23 -2.99(18) . . . . ?
N31 Cd1 N22 C23 -135.75(18) . . . . ?
N42 Cd1 N22 C23 157.33(19) . . . . ?
F12 Cd1 N22 C23 70.1(2) . . . . ?
N11 Cd1 N22 N21 -178.5(3) . . . . ?
N31 Cd1 N22 N21 48.7(3) . . . . ?
N42 Cd1 N22 N21 -18.2(3) . . . . ?
F12 Cd1 N22 N21 -105.4(3) . . . . ?
N21 N22 C23 C24 0.1(3) . . . . ?
Cd1 N22 C23 C24 -176.96(18) . . . . ?
N21 N22 C23 C12 -177.9(2) . . . . ?
Cd1 N22 C23 C12 5.0(3) . . . . ?
N11 C12 C23 N22 -4.8(4) . . . . ?
C13 C12 C23 N22 174.7(2) . . . . ?
N11 C12 C23 C24 177.7(3) . . . . ?
C13 C12 C23 C24 -2.9(4) . . . . ?
N22 C23 C24 C25 -0.6(3) . . . . ?
C12 C23 C24 C25 177.1(3) . . . . ?
N22 N21 C25 C24 -0.8(3) . . . . ?
C26 N21 C25 C24 -176.0(3) . . . . ?
C23 C24 C25 N21 0.8(3) . . . . ?
C25 N21 C26 C52 -66.7(4) . . . . ?
N22 N21 C26 C52 118.6(3) . . . . ?
N11 Cd1 N31 C36 -5.3(3) . . . . ?
N42 Cd1 N31 C36 -176.8(2) . . . . ?
N22 Cd1 N31 C36 109.5(2) . . . . ?
F12 Cd1 N31 C36 -92.4(2) . . . . ?
N11 Cd1 N31 C32 175.10(17) . . . . ?
N42 Cd1 N31 C32 3.62(18) . . . . ?
N22 Cd1 N31 C32 -70.1(2) . . . . ?
F12 Cd1 N31 C32 88.00(19) . . . . ?
C36 N31 C32 C33 -0.8(4) . . . . ?
Cd1 N31 C32 C33 178.8(2) . . . . ?
C36 N31 C32 C43 178.5(2) . . . . ?
Cd1 N31 C32 C43 -1.9(3) . . . . ?
N31 C32 C33 C34 -0.1(4) . . . . ?
C43 C32 C33 C34 -179.4(2) . . . . ?
C32 C33 C34 C35 0.9(4) . . . . ?
C33 C34 C35 C36 -0.8(4) . . . . ?
C32 N31 C36 C35 0.9(4) . . . . ?
Cd1 N31 C36 C35 -178.7(2) . . . . ?
C34 C35 C36 N31 -0.1(4) . . . . ?
C45 N41 N42 C43 0.1(3) . . . . ?
C46 N41 N42 C43 176.8(2) . . . . ?
C45 N41 N42 Cd1 170.9(2) . . . . ?
C46 N41 N42 Cd1 -12.4(4) . . . . ?
N11 Cd1 N42 C43 -168.1(2) . . . . ?
N31 Cd1 N42 C43 -5.06(18) . . . . ?
N22 Cd1 N42 C43 137.04(19) . . . . ?
F12 Cd1 N42 C43 -101.63(19) . . . . ?
N11 Cd1 N42 N41 21.6(4) . . . . ?
N31 Cd1 N42 N41 -175.3(3) . . . . ?
N22 Cd1 N42 N41 -33.2(3) . . . . ?
F12 Cd1 N42 N41 88.1(3) . . . . ?
N41 N42 C43 C44 -0.6(3) . . . . ?
Cd1 N42 C43 C44 -173.91(18) . . . . ?
N41 N42 C43 C32 179.3(2) . . . . ?
Cd1 N42 C43 C32 6.0(3) . . . . ?
N31 C32 C43 N42 -2.8(4) . . . . ?
C33 C32 C43 N42 176.5(3) . . . . ?
N31 C32 C43 C44 177.1(3) . . . . ?
C33 C32 C43 C44 -3.6(5) . . . . ?
N42 C43 C44 C45 0.8(3) . . . . ?
C32 C43 C44 C45 -179.1(3) . . . . ?
N42 N41 C45 C44 0.4(3) . . . . ?
C46 N41 C45 C44 -175.9(3) . . . . ?
C43 C44 C45 N41 -0.7(3) . . . . ?
C45 N41 C46 C53 -56.4(4) . . . . ?
N42 N41 C46 C53 127.6(3) . . . . ?
C56 C51 C52 C53 0.3(5) . . . . ?
C56 C51 C52 C26 -179.1(3) . . . . ?
N21 C26 C52 C51 101.9(3) . . . . ?
N21 C26 C52 C53 -77.5(3) . . . . ?
C51 C52 C53 C54 0.9(4) . . . . ?
C26 C52 C53 C54 -179.7(3) . . . . ?
C51 C52 C53 C46 -176.6(3) . . . . ?
C26 C52 C53 C46 2.8(4) . . . . ?
N41 C46 C53 C54 114.6(3) . . . . ?
N41 C46 C53 C52 -67.9(3) . . . . ?
C52 C53 C54 C55 -1.3(4) . . . . ?
C46 C53 C54 C55 176.3(3) . . . . ?
C53 C54 C55 C56 0.5(4) . . . . ?
C53 C54 C55 C61 -177.7(3) . . . . ?
C61 C55 C56 C64 0.4(4) . . . . ?
C54 C55 C56 C64 -177.9(3) . . . . ?
C61 C55 C56 C51 178.9(3) . . . . ?
C54 C55 C56 C51 0.6(4) . . . . ?
C52 C51 C56 C55 -1.0(5) . . . . ?
C52 C51 C56 C64 177.4(3) . . . . ?
C56 C55 C61 C62 -0.8(4) . . . . ?
C54 C55 C61 C62 177.5(3) . . . . ?
C55 C61 C62 C63 0.0(4) . . . . ?
C61 C62 C63 C64 1.1(5) . . . . ?
C62 C63 C64 C56 -1.5(5) . . . . ?
C55 C56 C64 C63 0.7(5) . . . . ?
C51 C56 C64 C63 -177.7(3) . . . . ?
F15 B11 F12 Cd1 -108.6(2) . . . . ?
F13 B11 F12 Cd1 12.5(3) . . . . ?
F14 B11 F12 Cd1 130.6(2) . . . . ?
N11 Cd1 F12 B11 60.27(19) . . . . ?
N31 Cd1 F12 B11 -171.04(19) . . . . ?
N42 Cd1 F12 B11 -98.32(19) . . . . ?
N22 Cd1 F12 B11 -7.3(2) . . . . ?
